data_4028002
loop_
_publ_author_name
'Frank B. Mallory'
'Clelia W. Mallory'
'Colleen K. Regan'
'Rebecca J. Aspden'
'Annie Butler Ricks'
'Joy M. Racowski'
'Abigail I. Nash'
'Ahmara V. Gibbons'
'Patrick J. Carroll'
'Joseph M. Bohen'

_publ_section_title
;
 Phenyl Groups versus tert-Butyl Groups as Solubilizing Substituents for
 Some [5]Phenacenes and [7]Phenacenes
;
_journal_name_full 'Journal of Organic Chemistry'
_journal_page_first 2040
_journal_page_last 2045
_journal_paper_doi 10.1021/jo3020819
_journal_volume 78
_journal_year 2013
_chemical_formula_sum 'C41 H27 Br'
_chemical_formula_weight 599.54
_space_group_IT_number 2
_symmetry_cell_setting triclinic
_symmetry_Int_Tables_number 2
_symmetry_space_group_name_Hall '-P 1'
_symmetry_space_group_name_H-M 'P -1'
_atom_sites_solution_hydrogens geom
_atom_sites_solution_primary direct
_audit_creation_method SHELXL-97
_cell_angle_alpha 75.764(4)
_cell_angle_beta 75.340(4)
_cell_angle_gamma 69.306(4)
_cell_formula_units_Z 4
_cell_length_a 12.9470(10)
_cell_length_b 13.2698(10)
_cell_length_c 18.1285(14)
_cell_measurement_temperature 143(1)
_cell_volume 2776.3(4)
_computing_data_collection 'Bruker APEX2'
_computing_data_reduction 'Bruker SAINT'
_computing_structure_refinement 'SHELXL-97 (Sheldrick, 2008)'
_computing_structure_solution 'SHELXS-97 (Sheldrick, 2008)'
_diffrn_ambient_temperature 143(1)
_diffrn_measured_fraction_theta_full 0.953
_diffrn_measured_fraction_theta_max 0.953
_diffrn_measurement_device 'CCD Area Detector'
_diffrn_measurement_device_type 'Bruker APEXII'
_diffrn_measurement_method 'phi and omega scans'
_diffrn_radiation_monochromator graphite
_diffrn_radiation_source 'sealed tube'
_diffrn_radiation_type CuK\a
_diffrn_radiation_wavelength 1.54178
_diffrn_reflns_av_R_equivalents 0.0602
_diffrn_reflns_av_sigmaI/netI 0.0388
_diffrn_reflns_limit_h_max 15
_diffrn_reflns_limit_h_min -14
_diffrn_reflns_limit_k_max 15
_diffrn_reflns_limit_k_min -14
_diffrn_reflns_limit_l_max 21
_diffrn_reflns_limit_l_min 0
_diffrn_reflns_number 73776
_diffrn_reflns_theta_full 64.56
_diffrn_reflns_theta_max 64.56
_diffrn_reflns_theta_min 2.56
_exptl_absorpt_coefficient_mu 2.234
_exptl_absorpt_correction_T_max 0.7525
_exptl_absorpt_correction_T_min 0.6534
_exptl_absorpt_correction_type multi-scan
_exptl_absorpt_process_details '(SADABS; Sheldrick, 2007)'
_exptl_crystal_density_diffrn 1.434
_exptl_crystal_F_000 1232
_exptl_crystal_size_max 0.22
_exptl_crystal_size_mid 0.22
_exptl_crystal_size_min 0.20
_refine_diff_density_max 0.448
_refine_diff_density_min -0.385
_refine_diff_density_rms 0.067
_refine_ls_extinction_method none
_refine_ls_goodness_of_fit_ref 1.164
_refine_ls_hydrogen_treatment constr
_refine_ls_matrix_type full
_refine_ls_number_parameters 762
_refine_ls_number_reflns 9045
_refine_ls_number_restraints 0
_refine_ls_restrained_S_all 1.164
_refine_ls_R_factor_all 0.0445
_refine_ls_R_factor_gt 0.0401
_refine_ls_shift/su_max 0.001
_refine_ls_shift/su_mean 0.000
_refine_ls_structure_factor_coef Fsqd
_refine_ls_weighting_details 'calc w=1/[\s^2^(Fo^2^)+(0.0319P)^2^+3.3452P] where P=(Fo^2^+2Fc^2^)/3'
_refine_ls_weighting_scheme calc
_refine_ls_wR_factor_gt 0.1137
_refine_ls_wR_factor_ref 0.1164
_reflns_number_gt 8128
_reflns_number_total 9045
_reflns_threshold_expression >2sigma(I)
_cod_data_source_file jo3020819_si_002.cif
_cod_data_source_block UP99200
_cod_original_sg_symbol_H-M 'P -1       '
_cod_database_code 4028002

loop_
_symmetry_equiv_pos_as_xyz
'x, y, z'
'-x, -y, -z'

loop_
_atom_site_label
_atom_site_type_symbol
_atom_site_fract_x
_atom_site_fract_y
_atom_site_fract_z
_atom_site_U_iso_or_equiv
_atom_site_adp_type
_atom_site_occupancy
_atom_site_symmetry_multiplicity
_atom_site_calc_flag
_atom_site_refinement_flags
Br1 Br 0.51316(3) -0.36682(3) 1.00362(2) 0.03754(12) Uani 1 1 d .
C1 C 0.4533(3) -0.2115(3) 0.9978(2) 0.0294(8) Uani 1 1 d .
C2 C 0.4114(3) -0.1732(3) 1.0656(2) 0.0305(8) Uani 1 1 d .
H2 H 0.4112 -0.2217 1.1124 0.041 Uiso 1 1 calc R
C3 C 0.3681(3) -0.0590(3) 1.0649(2) 0.0274(7) Uani 1 1 d .
C4 C 0.3708(3) 0.0091(3) 0.9939(2) 0.0267(7) Uani 1 1 d .
H4 H 0.3473 0.0841 0.9929 0.036 Uiso 1 1 calc R
C5 C 0.4071(3) -0.0286(3) 0.9231(2) 0.0261(7) Uani 1 1 d .
C6 C 0.4036(3) 0.0450(3) 0.8484(2) 0.0253(7) Uani 1 1 d .
C7 C 0.3475(3) 0.1615(3) 0.8394(2) 0.0265(7) Uani 1 1 d .
C8 C 0.3640(3) 0.2257(3) 0.76867(19) 0.0264(7) Uani 1 1 d .
H8 H 0.3306 0.3009 0.7651 0.035 Uiso 1 1 calc R
C9 C 0.4288(3) 0.1848(3) 0.7003(2) 0.0277(7) Uani 1 1 d .
C10 C 0.4413(3) 0.2565(3) 0.6265(2) 0.0262(7) Uani 1 1 d .
C11 C 0.4170(3) 0.3723(3) 0.6184(2) 0.0272(7) Uani 1 1 d .
C12 C 0.4077(3) 0.4355(3) 0.5463(2) 0.0312(8) Uani 1 1 d .
H12 H 0.3838 0.5113 0.5417 0.042 Uiso 1 1 calc R
C13 C 0.4332(3) 0.3892(3) 0.4795(2) 0.0326(8) Uani 1 1 d .
H13 H 0.4230 0.4344 0.4321 0.043 Uiso 1 1 calc R
C14 C 0.4729(3) 0.2785(3) 0.4836(2) 0.0298(8) Uani 1 1 d .
C15 C 0.4766(3) 0.2106(3) 0.5573(2) 0.0290(8) Uani 1 1 d .
C16 C 0.5172(3) 0.0939(3) 0.5649(2) 0.0324(8) Uani 1 1 d .
H16 H 0.5443 0.0626 0.5204 0.043 Uiso 1 1 calc R
C17 C 0.5174(3) 0.0282(3) 0.6341(2) 0.0327(8) Uani 1 1 d .
H17 H 0.5499 -0.0469 0.6361 0.044 Uiso 1 1 calc R
C18 C 0.4687(3) 0.0704(3) 0.7056(2) 0.0260(7) Uani 1 1 d .
C19 C 0.4576(3) 0.0008(3) 0.7797(2) 0.0271(7) Uani 1 1 d .
C20 C 0.5009(3) -0.1155(3) 0.7852(2) 0.0303(8) Uani 1 1 d .
H20 H 0.5333 -0.1448 0.7401 0.040 Uiso 1 1 calc R
C21 C 0.4964(3) -0.1839(3) 0.8534(2) 0.0321(8) Uani 1 1 d .
H21 H 0.5224 -0.2590 0.8541 0.043 Uiso 1 1 calc R
C22 C 0.4528(3) -0.1437(3) 0.9243(2) 0.0262(7) Uani 1 1 d .
C23 C 0.3184(3) -0.0147(3) 1.1388(2) 0.0284(7) Uani 1 1 d .
C24 C 0.3101(3) -0.0831(3) 1.2102(2) 0.0366(9) Uani 1 1 d .
H24 H 0.3388 -0.1584 1.2121 0.049 Uiso 1 1 calc R
C25 C 0.2607(3) -0.0430(3) 1.2785(2) 0.0409(9) Uani 1 1 d .
H25 H 0.2570 -0.0912 1.3253 0.054 Uiso 1 1 calc R
C26 C 0.2168(3) 0.0681(3) 1.2777(2) 0.0388(9) Uani 1 1 d .
H26 H 0.1832 0.0955 1.3235 0.052 Uiso 1 1 calc R
C27 C 0.2237(3) 0.1382(3) 1.2077(2) 0.0405(9) Uani 1 1 d .
H27 H 0.1947 0.2133 1.2064 0.054 Uiso 1 1 calc R
C28 C 0.2734(3) 0.0978(3) 1.1392(2) 0.0365(9) Uani 1 1 d .
H28 H 0.2769 0.1465 1.0926 0.049 Uiso 1 1 calc R
C29 C 0.2612(3) 0.2203(3) 0.89978(19) 0.0268(7) Uani 1 1 d .
C30 C 0.1648(3) 0.1900(3) 0.9341(2) 0.0297(8) Uani 1 1 d .
H30 H 0.1571 0.1285 0.9230 0.039 Uiso 1 1 calc R
C31 C 0.0802(3) 0.2510(3) 0.9848(2) 0.0351(8) Uani 1 1 d .
H31 H 0.0164 0.2300 1.0076 0.047 Uiso 1 1 calc R
C32 C 0.0906(3) 0.3425(3) 1.0013(2) 0.0414(9) Uani 1 1 d .
H32 H 0.0335 0.3834 1.0350 0.055 Uiso 1 1 calc R
C33 C 0.1858(3) 0.3739(3) 0.9679(2) 0.0409(9) Uani 1 1 d .
H33 H 0.1932 0.4352 0.9795 0.054 Uiso 1 1 calc R
C34 C 0.2704(3) 0.3131(3) 0.9168(2) 0.0337(8) Uani 1 1 d .
H34 H 0.3338 0.3348 0.8938 0.045 Uiso 1 1 calc R
C35 C 0.4197(3) 0.4271(3) 0.68032(19) 0.0276(7) Uani 1 1 d .
C36 C 0.5117(3) 0.3863(3) 0.7173(2) 0.0306(8) Uani 1 1 d .
H36 H 0.5660 0.3206 0.7076 0.041 Uiso 1 1 calc R
C37 C 0.5238(3) 0.4418(3) 0.7683(2) 0.0382(9) Uani 1 1 d .
H37 H 0.5868 0.4141 0.7917 0.051 Uiso 1 1 calc R
C38 C 0.4430(4) 0.5381(3) 0.7847(2) 0.0452(10) Uani 1 1 d .
H38 H 0.4505 0.5752 0.8194 0.060 Uiso 1 1 calc R
C39 C 0.3499(4) 0.5789(3) 0.7486(2) 0.0452(10) Uani 1 1 d .
H39 H 0.2950 0.6438 0.7594 0.060 Uiso 1 1 calc R
C40 C 0.3382(3) 0.5243(3) 0.6970(2) 0.0350(8) Uani 1 1 d .
H40 H 0.2756 0.5527 0.6732 0.047 Uiso 1 1 calc R
C41 C 0.5131(3) 0.2312(3) 0.4097(2) 0.0352(8) Uani 1 1 d .
H41a H 0.5017 0.2895 0.3661 0.053 Uiso 1 1 calc R
H41b H 0.4716 0.1834 0.4108 0.053 Uiso 1 1 calc R
H41c H 0.5916 0.1907 0.4052 0.053 Uiso 1 1 calc R
Br1' Br 0.75241(3) 0.86941(3) 0.49660(2) 0.03938(12) Uani 1 1 d .
C1' C 0.7984(3) 0.7144(3) 0.5027(2) 0.0286(7) Uani 1 1 d .
C2' C 0.8335(3) 0.6759(3) 0.4345(2) 0.0311(8) Uani 1 1 d .
H2' H 0.8326 0.7244 0.3877 0.041 Uiso 1 1 calc R
C3' C 0.8711(3) 0.5621(3) 0.4353(2) 0.0268(7) Uani 1 1 d .
C4' C 0.8707(3) 0.4941(3) 0.50666(19) 0.0261(7) Uani 1 1 d .
H4' H 0.9002 0.4190 0.5077 0.035 Uiso 1 1 calc R
C5' C 0.8284(3) 0.5318(3) 0.5776(2) 0.0256(7) Uani 1 1 d .
C6' C 0.8231(3) 0.4589(3) 0.65220(19) 0.0252(7) Uani 1 1 d .
C7' C 0.8454(3) 0.3424(3) 0.6608(2) 0.0257(7) Uani 1 1 d .
C8' C 0.8577(3) 0.2777(3) 0.73155(19) 0.0263(7) Uani 1 1 d .
H8' H 0.8769 0.2024 0.7349 0.035 Uiso 1 1 calc R
C9' C 0.8432(3) 0.3183(3) 0.8000(2) 0.0273(7) Uani 1 1 d .
C10' C 0.8552(3) 0.2459(3) 0.8735(2) 0.0271(7) Uani 1 1 d .
C11' C 0.9099(3) 0.1302(3) 0.8815(2) 0.0286(7) Uani 1 1 d .
C12' C 0.8946(3) 0.0668(3) 0.9533(2) 0.0318(8) Uani 1 1 d .
H12' H 0.9220 -0.0089 0.9576 0.042 Uiso 1 1 calc R
C13' C 0.8390(3) 0.1123(3) 1.0203(2) 0.0346(8) Uani 1 1 d .
H13' H 0.8284 0.0666 1.0676 0.046 Uiso 1 1 calc R
C14' C 0.8003(3) 0.2230(3) 1.0167(2) 0.0320(8) Uani 1 1 d .
C15' C 0.8064(3) 0.2919(3) 0.9428(2) 0.0303(8) Uani 1 1 d .
C16' C 0.7650(3) 0.4082(3) 0.9358(2) 0.0326(8) Uani 1 1 d .
H16' H 0.7361 0.4389 0.9806 0.043 Uiso 1 1 calc R
C17' C 0.7664(3) 0.4749(3) 0.8667(2) 0.0325(8) Uani 1 1 d .
H17' H 0.7435 0.5501 0.8649 0.043 Uiso 1 1 calc R
C18' C 0.8024(3) 0.4325(3) 0.7954(2) 0.0273(7) Uani 1 1 d .
C19' C 0.7953(3) 0.5026(3) 0.7211(2) 0.0264(7) Uani 1 1 d .
C20' C 0.7591(3) 0.6189(3) 0.7155(2) 0.0298(8) Uani 1 1 d .
H20' H 0.7363 0.6483 0.7608 0.040 Uiso 1 1 calc R
C21' C 0.7568(3) 0.6873(3) 0.6469(2) 0.0314(8) Uani 1 1 d .
H21' H 0.7309 0.7624 0.6460 0.042 Uiso 1 1 calc R
C22' C 0.7933(3) 0.6468(3) 0.5760(2) 0.0273(7) Uani 1 1 d .
C23' C 0.9073(3) 0.5163(3) 0.3621(2) 0.0292(8) Uani 1 1 d .
C24' C 0.9029(3) 0.5842(3) 0.2899(2) 0.0387(9) Uani 1 1 d .
H24' H 0.8790 0.6596 0.2873 0.051 Uiso 1 1 calc R
C25' C 0.9330(4) 0.5422(4) 0.2222(2) 0.0426(10) Uani 1 1 d .
H25' H 0.9291 0.5893 0.1749 0.057 Uiso 1 1 calc R
C26' C 0.9688(4) 0.4309(4) 0.2245(2) 0.0451(10) Uani 1 1 d .
H26' H 0.9890 0.4026 0.1789 0.060 Uiso 1 1 calc R
C27' C 0.9746(3) 0.3619(3) 0.2947(2) 0.0430(10) Uani 1 1 d .
H27' H 0.9986 0.2866 0.2966 0.057 Uiso 1 1 calc R
C28' C 0.9447(3) 0.4042(3) 0.3630(2) 0.0387(9) Uani 1 1 d .
H28' H 0.9498 0.3565 0.4100 0.051 Uiso 1 1 calc R
C29' C 0.8479(3) 0.2833(3) 0.59967(19) 0.0262(7) Uani 1 1 d .
C30' C 0.7546(3) 0.3092(3) 0.5649(2) 0.0290(7) Uani 1 1 d .
H30' H 0.6913 0.3673 0.5776 0.039 Uiso 1 1 calc R
C31' C 0.7556(3) 0.2496(3) 0.5119(2) 0.0357(8) Uani 1 1 d .
H31' H 0.6924 0.2670 0.4900 0.047 Uiso 1 1 calc R
C32' C 0.8499(4) 0.1643(3) 0.4912(2) 0.0440(10) Uani 1 1 d .
H32' H 0.8509 0.1254 0.4546 0.058 Uiso 1 1 calc R
C33' C 0.9432(3) 0.1372(3) 0.5253(2) 0.0400(9) Uani 1 1 d .
H33' H 1.0067 0.0796 0.5119 0.053 Uiso 1 1 calc R
C34' C 0.9414(3) 0.1961(3) 0.5796(2) 0.0332(8) Uani 1 1 d .
H34' H 1.0037 0.1770 0.6027 0.044 Uiso 1 1 calc R
C35' C 0.9946(3) 0.0741(3) 0.8191(2) 0.0304(8) Uani 1 1 d .
C36' C 1.0853(3) 0.1127(3) 0.7826(2) 0.0328(8) Uani 1 1 d .
H36' H 1.0876 0.1769 0.7931 0.044 Uiso 1 1 calc R
C37' C 1.1722(3) 0.0565(3) 0.7306(2) 0.0419(9) Uani 1 1 d .
H37' H 1.2330 0.0821 0.7073 0.056 Uiso 1 1 calc R
C38' C 1.1680(4) -0.0376(4) 0.7137(3) 0.0487(11) Uani 1 1 d .
H38' H 1.2253 -0.0748 0.6782 0.065 Uiso 1 1 calc R
C39' C 1.0785(4) -0.0765(3) 0.7495(3) 0.0462(10) Uani 1 1 d .
H39' H 1.0760 -0.1404 0.7385 0.061 Uiso 1 1 calc R
C40' C 0.9924(3) -0.0207(3) 0.8019(2) 0.0370(9) Uani 1 1 d .
H40' H 0.9324 -0.0474 0.8257 0.049 Uiso 1 1 calc R
C41' C 0.7531(3) 0.2703(3) 1.0904(2) 0.0384(9) Uani 1 1 d .
H41a' H 0.7521 0.2121 1.1339 0.058 Uiso 1 1 calc R
H41b' H 0.6780 0.3185 1.0887 0.058 Uiso 1 1 calc R
H41c' H 0.7992 0.3103 1.0954 0.058 Uiso 1 1 calc R

loop_
_atom_site_aniso_label
_atom_site_aniso_U_11
_atom_site_aniso_U_22
_atom_site_aniso_U_33
_atom_site_aniso_U_23
_atom_site_aniso_U_13
_atom_site_aniso_U_12
Br1 0.0449(2) 0.02395(19) 0.0405(2) -0.00147(15) -0.01287(18) -0.00598(16)
C1 0.0275(19) 0.0213(16) 0.039(2) -0.0017(14) -0.0107(16) -0.0058(14)
C2 0.0297(19) 0.0283(17) 0.0317(19) 0.0013(14) -0.0084(15) -0.0094(15)
C3 0.0218(18) 0.0299(17) 0.0316(19) -0.0020(14) -0.0085(14) -0.0092(14)
C4 0.0242(18) 0.0254(16) 0.0315(19) -0.0042(14) -0.0067(14) -0.0083(14)
C5 0.0213(17) 0.0262(16) 0.0314(19) -0.0026(14) -0.0058(14) -0.0090(13)
C6 0.0229(18) 0.0253(16) 0.0289(18) -0.0043(14) -0.0044(14) -0.0095(14)
C7 0.0240(18) 0.0281(17) 0.0284(18) -0.0036(14) -0.0052(14) -0.0098(14)
C8 0.0250(18) 0.0243(16) 0.0294(18) -0.0055(14) -0.0038(14) -0.0072(14)
C9 0.0232(18) 0.0275(17) 0.0345(19) -0.0083(14) -0.0062(15) -0.0077(14)
C10 0.0226(18) 0.0285(17) 0.0290(18) -0.0032(14) -0.0082(14) -0.0082(14)
C11 0.0195(17) 0.0305(17) 0.0301(19) -0.0037(14) -0.0034(14) -0.0077(14)
C12 0.031(2) 0.0285(17) 0.033(2) -0.0008(15) -0.0085(16) -0.0100(15)
C13 0.031(2) 0.0370(19) 0.0309(19) 0.0000(15) -0.0080(16) -0.0148(16)
C14 0.0237(19) 0.0388(19) 0.0297(19) -0.0039(15) -0.0051(15) -0.0142(15)
C15 0.0222(18) 0.0336(18) 0.0324(19) -0.0064(15) -0.0050(15) -0.0097(14)
C16 0.035(2) 0.0327(18) 0.0306(19) -0.0114(15) -0.0052(16) -0.0079(15)
C17 0.032(2) 0.0248(17) 0.041(2) -0.0098(15) -0.0086(16) -0.0048(14)
C18 0.0233(18) 0.0267(17) 0.0289(18) -0.0035(14) -0.0072(14) -0.0081(14)
C19 0.0221(18) 0.0269(17) 0.0332(19) -0.0064(14) -0.0069(14) -0.0069(14)
C20 0.030(2) 0.0282(17) 0.0324(19) -0.0121(15) -0.0023(15) -0.0067(15)
C21 0.032(2) 0.0219(16) 0.041(2) -0.0062(15) -0.0057(16) -0.0070(14)
C22 0.0226(18) 0.0257(16) 0.0313(19) -0.0036(14) -0.0064(14) -0.0087(14)
C23 0.0209(18) 0.0326(18) 0.035(2) -0.0032(15) -0.0086(15) -0.0110(14)
C24 0.035(2) 0.036(2) 0.036(2) -0.0014(16) -0.0085(17) -0.0088(16)
C25 0.042(2) 0.048(2) 0.029(2) 0.0002(17) -0.0075(17) -0.0129(18)
C26 0.038(2) 0.052(2) 0.032(2) -0.0135(17) -0.0022(17) -0.0194(18)
C27 0.046(2) 0.039(2) 0.041(2) -0.0120(17) -0.0038(18) -0.0170(18)
C28 0.042(2) 0.0349(19) 0.033(2) -0.0030(16) -0.0043(17) -0.0166(17)
C29 0.0277(19) 0.0253(16) 0.0260(18) -0.0020(13) -0.0092(14) -0.0054(14)
C30 0.030(2) 0.0277(17) 0.0315(19) -0.0016(14) -0.0089(15) -0.0095(15)
C31 0.025(2) 0.044(2) 0.032(2) -0.0031(16) -0.0039(15) -0.0086(16)
C32 0.040(2) 0.041(2) 0.033(2) -0.0099(17) 0.0008(17) -0.0034(18)
C33 0.045(2) 0.0318(19) 0.046(2) -0.0151(17) -0.0054(19) -0.0081(17)
C34 0.036(2) 0.0323(18) 0.035(2) -0.0054(15) -0.0058(16) -0.0138(16)
C35 0.0287(19) 0.0280(17) 0.0262(18) 0.0002(14) -0.0056(14) -0.0121(14)
C36 0.029(2) 0.0313(18) 0.0308(19) -0.0030(14) -0.0029(15) -0.0118(15)
C37 0.041(2) 0.046(2) 0.034(2) -0.0041(17) -0.0100(17) -0.0216(18)
C38 0.052(3) 0.049(2) 0.041(2) -0.0181(19) -0.003(2) -0.020(2)
C39 0.048(3) 0.036(2) 0.049(3) -0.0166(18) -0.003(2) -0.0077(18)
C40 0.032(2) 0.0336(19) 0.036(2) -0.0046(16) -0.0043(16) -0.0090(16)
C41 0.040(2) 0.043(2) 0.0247(18) -0.0059(15) -0.0056(16) -0.0151(17)
Br1' 0.0449(3) 0.02434(19) 0.0395(2) -0.00105(15) -0.00154(18) -0.00666(16)
C1' 0.0246(19) 0.0242(16) 0.034(2) -0.0024(14) -0.0061(15) -0.0057(14)
C2' 0.030(2) 0.0294(18) 0.0292(19) 0.0024(14) -0.0067(15) -0.0084(15)
C3' 0.0228(18) 0.0292(17) 0.0282(18) -0.0013(14) -0.0065(14) -0.0091(14)
C4' 0.0239(18) 0.0253(16) 0.0300(19) -0.0028(14) -0.0056(14) -0.0095(14)
C5' 0.0223(18) 0.0257(16) 0.0302(18) -0.0023(14) -0.0091(14) -0.0077(13)
C6' 0.0216(18) 0.0265(17) 0.0284(18) -0.0052(14) -0.0077(14) -0.0061(13)
C7' 0.0227(18) 0.0257(16) 0.0295(18) -0.0039(14) -0.0076(14) -0.0072(13)
C8' 0.0261(18) 0.0246(16) 0.0289(18) -0.0037(13) -0.0071(14) -0.0079(14)
C9' 0.0233(18) 0.0288(17) 0.0303(19) -0.0032(14) -0.0069(14) -0.0088(14)
C10' 0.0253(18) 0.0320(18) 0.0258(18) -0.0040(14) -0.0051(14) -0.0112(14)
C11' 0.0255(19) 0.0314(18) 0.0322(19) -0.0043(15) -0.0109(15) -0.0098(14)
C12' 0.029(2) 0.0333(18) 0.033(2) 0.0007(15) -0.0094(16) -0.0106(15)
C13' 0.031(2) 0.041(2) 0.031(2) 0.0028(16) -0.0083(16) -0.0147(16)
C14' 0.0246(19) 0.044(2) 0.0287(19) -0.0050(16) -0.0049(15) -0.0126(16)
C15' 0.0237(19) 0.0356(19) 0.0315(19) -0.0042(15) -0.0067(15) -0.0089(15)
C16' 0.031(2) 0.040(2) 0.0290(19) -0.0122(16) -0.0029(15) -0.0104(16)
C17' 0.036(2) 0.0262(17) 0.038(2) -0.0071(15) -0.0107(16) -0.0086(15)
C18' 0.0249(18) 0.0300(17) 0.0300(19) -0.0061(14) -0.0050(14) -0.0117(14)
C19' 0.0208(17) 0.0302(17) 0.0287(18) -0.0058(14) -0.0046(14) -0.0080(14)
C20' 0.0280(19) 0.0326(18) 0.0302(19) -0.0118(15) -0.0048(15) -0.0071(15)
C21' 0.032(2) 0.0238(16) 0.038(2) -0.0050(15) -0.0081(16) -0.0077(14)
C22' 0.0229(18) 0.0282(17) 0.0314(19) -0.0040(14) -0.0066(14) -0.0081(14)
C23' 0.0215(18) 0.0349(18) 0.0317(19) -0.0028(15) -0.0071(15) -0.0098(14)
C24' 0.045(2) 0.039(2) 0.033(2) -0.0001(16) -0.0103(17) -0.0160(18)
C25' 0.045(2) 0.056(3) 0.028(2) -0.0023(17) -0.0076(17) -0.019(2)
C26' 0.044(2) 0.060(3) 0.032(2) -0.0162(19) -0.0059(18) -0.013(2)
C27' 0.041(2) 0.045(2) 0.040(2) -0.0145(18) -0.0063(18) -0.0038(18)
C28' 0.041(2) 0.039(2) 0.030(2) -0.0044(16) -0.0060(17) -0.0058(17)
C29' 0.0289(19) 0.0230(16) 0.0265(18) -0.0006(13) -0.0061(14) -0.0096(14)
C30' 0.0268(19) 0.0305(17) 0.0300(19) -0.0028(14) -0.0080(15) -0.0091(14)
C31' 0.036(2) 0.040(2) 0.037(2) -0.0042(16) -0.0143(17) -0.0153(17)
C32' 0.056(3) 0.041(2) 0.044(2) -0.0147(18) -0.015(2) -0.0170(19)
C33' 0.040(2) 0.0298(19) 0.049(2) -0.0154(17) -0.0111(19) -0.0028(16)
C34' 0.031(2) 0.0304(18) 0.039(2) -0.0075(15) -0.0133(16) -0.0037(15)
C35' 0.030(2) 0.0319(18) 0.0278(18) 0.0013(14) -0.0122(15) -0.0083(15)
C36' 0.035(2) 0.0347(19) 0.0291(19) 0.0006(15) -0.0108(16) -0.0117(16)
C37' 0.030(2) 0.052(2) 0.038(2) 0.0000(18) -0.0058(17) -0.0113(18)
C38' 0.044(3) 0.049(2) 0.043(2) -0.0146(19) -0.0007(19) -0.002(2)
C39' 0.049(3) 0.039(2) 0.052(3) -0.0144(19) -0.013(2) -0.0080(19)
C40' 0.035(2) 0.037(2) 0.040(2) -0.0063(16) -0.0087(17) -0.0112(16)
C41' 0.041(2) 0.048(2) 0.0251(19) -0.0058(16) -0.0041(16) -0.0140(18)

loop_
_atom_type_symbol
_atom_type_description
_atom_type_scat_dispersion_real
_atom_type_scat_dispersion_imag
_atom_type_scat_source
C C 0.0181 0.0091 'International Tables Vol C Tables 4.2.6.8 and 6.1.1.4'
H H 0.0000 0.0000 'International Tables Vol C Tables 4.2.6.8 and 6.1.1.4'
Br Br -0.6763 1.2805 'International Tables Vol C Tables 4.2.6.8 and 6.1.1.4'

loop_
_geom_angle_atom_site_label_1
_geom_angle_atom_site_label_2
_geom_angle_atom_site_label_3
_geom_angle
C2 C1 C22 123.7(3)
C2 C1 Br1 117.2(3)
C22 C1 Br1 119.1(3)
C1 C2 C3 119.7(3)
C4 C3 C2 117.6(3)
C4 C3 C23 121.7(3)
C2 C3 C23 120.8(3)
C3 C4 C5 123.6(3)
C4 C5 C22 118.3(3)
C4 C5 C6 122.8(3)
C22 C5 C6 118.9(3)
C19 C6 C7 117.0(3)
C19 C6 C5 118.9(3)
C7 C6 C5 124.1(3)
C8 C7 C6 119.6(3)
C8 C7 C29 114.5(3)
C6 C7 C29 125.6(3)
C7 C8 C9 124.2(3)
C18 C9 C8 116.7(3)
C18 C9 C10 121.1(3)
C8 C9 C10 121.8(3)
C15 C10 C11 117.5(3)
C15 C10 C9 118.7(3)
C11 C10 C9 123.7(3)
C12 C11 C10 118.7(3)
C12 C11 C35 116.9(3)
C10 C11 C35 123.7(3)
C11 C12 C13 122.0(3)
C14 C13 C12 120.6(3)
C13 C14 C15 118.9(3)
C13 C14 C41 119.4(3)
C15 C14 C41 121.7(3)
C14 C15 C10 121.1(3)
C14 C15 C16 121.2(3)
C10 C15 C16 117.7(3)
C17 C16 C15 122.2(3)
C16 C17 C18 122.0(3)
C9 C18 C19 120.2(3)
C9 C18 C17 117.1(3)
C19 C18 C17 122.7(3)
C6 C19 C20 118.7(3)
C6 C19 C18 121.3(3)
C20 C19 C18 120.0(3)
C21 C20 C19 122.3(3)
C20 C21 C22 121.2(3)
C1 C22 C21 123.7(3)
C1 C22 C5 116.9(3)
C21 C22 C5 119.5(3)
C24 C23 C28 116.5(3)
C24 C23 C3 121.8(3)
C28 C23 C3 121.6(3)
C25 C24 C23 122.3(4)
C26 C25 C24 120.3(4)
C25 C26 C27 118.9(4)
C26 C27 C28 120.8(4)
C27 C28 C23 121.3(4)
C34 C29 C30 118.7(3)
C34 C29 C7 120.2(3)
C30 C29 C7 120.8(3)
C31 C30 C29 120.5(3)
C32 C31 C30 120.2(4)
C31 C32 C33 120.2(4)
C32 C33 C34 119.7(4)
C33 C34 C29 120.7(4)
C36 C35 C40 118.5(3)
C36 C35 C11 119.3(3)
C40 C35 C11 121.9(3)
C37 C36 C35 121.1(3)
C38 C37 C36 120.3(4)
C37 C38 C39 119.1(4)
C40 C39 C38 120.8(4)
C39 C40 C35 120.2(4)
C2' C1' C22' 123.8(3)
C2' C1' Br1' 117.0(3)
C22' C1' Br1' 119.1(3)
C1' C2' C3' 119.6(3)
C4' C3' C2' 117.5(3)
C4' C3' C23' 120.9(3)
C2' C3' C23' 121.5(3)
C3' C4' C5' 123.8(3)
C4' C5' C22' 117.9(3)
C4' C5' C6' 123.1(3)
C22' C5' C6' 119.0(3)
C19' C6' C7' 116.9(3)
C19' C6' C5' 119.3(3)
C7' C6' C5' 123.7(3)
C8' C7' C6' 119.6(3)
C8' C7' C29' 114.3(3)
C6' C7' C29' 125.8(3)
C7' C8' C9' 124.0(3)
C18' C9' C8' 116.9(3)
C18' C9' C10' 121.1(3)
C8' C9' C10' 121.5(3)
C15' C10' C11' 117.8(3)
C15' C10' C9' 118.2(3)
C11' C10' C9' 124.1(3)
C12' C11' C10' 118.6(3)
C12' C11' C35' 116.6(3)
C10' C11' C35' 124.4(3)
C11' C12' C13' 122.3(3)
C14' C13' C12' 120.6(3)
C13' C14' C15' 118.9(3)
C13' C14' C41' 119.9(3)
C15' C14' C41' 121.3(3)
C14' C15' C16' 121.0(3)
C14' C15' C10' 120.7(3)
C16' C15' C10' 118.3(3)
C17' C16' C15' 122.2(3)
C16' C17' C18' 121.5(3)
C9' C18' C17' 117.8(3)
C9' C18' C19' 119.8(3)
C17' C18' C19' 122.3(3)
C6' C19' C20' 118.5(3)
C6' C19' C18' 121.3(3)
C20' C19' C18' 120.2(3)
C21' C20' C19' 122.1(3)
C20' C21' C22' 121.3(3)
C1' C22' C21' 123.6(3)
C1' C22' C5' 117.1(3)
C21' C22' C5' 119.3(3)
C28' C23' C24' 117.1(3)
C28' C23' C3' 121.5(3)
C24' C23' C3' 121.5(3)
C25' C24' C23' 121.7(4)
C26' C25' C24' 120.3(4)
C27' C26' C25' 119.4(4)
C26' C27' C28' 120.3(4)
C23' C28' C27' 121.2(4)
C34' C29' C30' 118.3(3)
C34' C29' C7' 120.2(3)
C30' C29' C7' 121.4(3)
C31' C30' C29' 120.8(3)
C30' C31' C32' 120.4(3)
C31' C32' C33' 119.6(3)
C32' C33' C34' 119.9(4)
C29' C34' C33' 120.9(3)
C40' C35' C36' 118.6(3)
C40' C35' C11' 122.4(3)
C36' C35' C11' 118.7(3)
C37' C36' C35' 120.8(4)
C38' C37' C36' 119.7(4)
C37' C38' C39' 120.0(4)
C38' C39' C40' 120.2(4)
C35' C40' C39' 120.8(4)

loop_
_geom_bond_atom_site_label_1
_geom_bond_atom_site_label_2
_geom_bond_distance
Br1 C1 1.914(3)
C1 C2 1.356(5)
C1 C22 1.412(5)
C2 C3 1.416(5)
C3 C4 1.380(5)
C3 C23 1.495(5)
C4 C5 1.400(5)
C5 C22 1.426(5)
C5 C6 1.463(5)
C6 C19 1.418(5)
C6 C7 1.444(5)
C7 C8 1.367(5)
C7 C29 1.496(5)
C8 C9 1.421(5)
C9 C18 1.407(5)
C9 C10 1.447(5)
C10 C15 1.429(5)
C10 C11 1.432(5)
C11 C12 1.376(5)
C11 C35 1.493(5)
C12 C13 1.406(5)
C13 C14 1.363(5)
C14 C15 1.417(5)
C14 C41 1.513(5)
C15 C16 1.433(5)
C16 C17 1.339(5)
C17 C18 1.445(5)
C18 C19 1.437(5)
C19 C20 1.431(5)
C20 C21 1.343(5)
C21 C22 1.419(5)
C23 C24 1.390(5)
C23 C28 1.399(5)
C24 C25 1.381(5)
C25 C26 1.378(6)
C26 C27 1.380(6)
C27 C28 1.386(5)
C29 C34 1.392(5)
C29 C30 1.395(5)
C30 C31 1.388(5)
C31 C32 1.378(6)
C32 C33 1.385(6)
C33 C34 1.391(5)
C35 C36 1.390(5)
C35 C40 1.393(5)
C36 C37 1.383(5)
C37 C38 1.378(6)
C38 C39 1.392(6)
C39 C40 1.381(5)
Br1' C1' 1.912(3)
C1' C2' 1.363(5)
C1' C22' 1.409(5)
C2' C3' 1.411(5)
C3' C4' 1.384(5)
C3' C23' 1.493(5)
C4' C5' 1.403(5)
C5' C22' 1.425(5)
C5' C6' 1.459(5)
C6' C19' 1.416(5)
C6' C7' 1.444(5)
C7' C8' 1.369(5)
C7' C29' 1.495(5)
C8' C9' 1.415(5)
C9' C18' 1.407(5)
C9' C10' 1.447(5)
C10' C15' 1.432(5)
C10' C11' 1.433(5)
C11' C12' 1.374(5)
C11' C35' 1.499(5)
C12' C13' 1.403(5)
C13' C14' 1.364(5)
C14' C15' 1.426(5)
C14' C41' 1.510(5)
C15' C16' 1.428(5)
C16' C17' 1.345(5)
C17' C18' 1.439(5)
C18' C19' 1.440(5)
C19' C20' 1.432(5)
C20' C21' 1.348(5)
C21' C22' 1.420(5)
C23' C28' 1.389(5)
C23' C24' 1.397(5)
C24' C25' 1.382(5)
C25' C26' 1.376(6)
C26' C27' 1.375(6)
C27' C28' 1.394(5)
C29' C34' 1.389(5)
C29' C30' 1.399(5)
C30' C31' 1.381(5)
C31' C32' 1.384(6)
C32' C33' 1.390(6)
C33' C34' 1.391(5)
C35' C40' 1.380(5)
C35' C36' 1.395(5)
C36' C37' 1.387(5)
C37' C38' 1.378(6)
C38' C39' 1.381(6)
C39' C40' 1.385(6)
